data_7049199
loop_
_publ_author_name
'\<Skoch, Karel'
'Pauly, Christophe'
'Daniliuc, Constantin G.'
'Bergander, Klaus'
'Kehr, Gerald'
'Erker, Gerhard'

_publ_section_title
;
 Consecutive intermolecular 1,1-carboboration reactions of
 Me<sub>3</sub>Si-substituted alkynes with the
 halogeno-B(C<sub>6</sub>F<sub>5</sub>)<sub>2</sub> reagents.
;
_journal_issue 15
_journal_name_full 'Dalton transactions (Cambridge, England : 2003)'
_journal_page_first 4837
_journal_page_last 4845
_journal_paper_doi 10.1039/c9dt00413k
_journal_volume 48
_journal_year 2019
_chemical_formula_sum 'C28 H25 B Cl F10 N Si'
_chemical_formula_weight 639.84
_space_group_crystal_system triclinic
_space_group_IT_number 2
_space_group_name_Hall '-P 1'
_space_group_name_H-M_alt 'P -1'
_symmetry_space_group_name_Hall '-P 1'
_symmetry_space_group_name_H-M 'P -1'
_atom_sites_solution_hydrogens geom
_audit_creation_method 'APEX3 v2016.1-0'
_audit_update_record
;
2019-01-22 deposited with the CCDC.    2019-02-28 downloaded from the CCDC.
;
_cell_angle_alpha 113.6920(10)
_cell_angle_beta 98.198(2)
_cell_angle_gamma 100.8220(10)
_cell_formula_units_Z 4
_cell_length_a 12.1069(5)
_cell_length_b 16.3988(6)
_cell_length_c 19.2005(8)
_cell_measurement_reflns_used 9884
_cell_measurement_temperature 102.(2)
_cell_measurement_theta_max 26.9985
_cell_measurement_theta_min 2.3880
_cell_volume 3326.4(2)
_computing_cell_refinement 'SAINT V8.37A (Bruker AXS Inc., 2015)'
_computing_data_collection
;

APEX3 v2016.1-0 (Bruker AXS Inc., 2016)
;
_computing_data_reduction 'SAINT V8.37A (Bruker AXS Inc., 2015)'
_computing_molecular_graphics 'XP (Sheldrick, 2014)'
_computing_publication_material 'SHELXL-2014/7 (Sheldrick, 2014)'
_computing_structure_refinement 'SHELXL-2014/7 (Sheldrick, 2014)'
_computing_structure_solution 'SHELXL-2014/7 (Sheldrick, 2014)'
_diffrn_ambient_temperature 102.(2)
_diffrn_detector_area_resol_mean 10.4167
_diffrn_measured_fraction_theta_full 0.998
_diffrn_measured_fraction_theta_max 0.998
_diffrn_measurement_device_type 'Bruker D8 Venture PHOTON 100 CMOS'
_diffrn_measurement_method 'omega and phi scans'
_diffrn_radiation_monochromator 'MX mirror'
_diffrn_radiation_type 'Mo K\a'
_diffrn_radiation_wavelength 0.71073
_diffrn_reflns_av_R_equivalents 0.0735
_diffrn_reflns_av_unetI/netI 0.0571
_diffrn_reflns_limit_h_max 15
_diffrn_reflns_limit_h_min -15
_diffrn_reflns_limit_k_max 20
_diffrn_reflns_limit_k_min -19
_diffrn_reflns_limit_l_max 23
_diffrn_reflns_limit_l_min -23
_diffrn_reflns_number 57071
_diffrn_reflns_theta_full 26.37
_diffrn_reflns_theta_max 26.37
_diffrn_reflns_theta_min 2.32
_diffrn_source 'Mo ImS'
_diffrn_source_type 'micro focus tube'
_exptl_absorpt_coefficient_mu 0.224
_exptl_absorpt_correction_T_max 0.98
_exptl_absorpt_correction_T_min 0.93
_exptl_absorpt_correction_type multi-scan
_exptl_absorpt_process_details
;
Bruker AXS (2014). SADABS, Version 2014/5, Bruker AXS Inc., Madison, Wisconsin,
USA.
;
_exptl_crystal_colour colourless
_exptl_crystal_density_diffrn 1.278
_exptl_crystal_density_method 'not measured'
_exptl_crystal_description prism
_exptl_crystal_F_000 1304
_exptl_crystal_size_max 0.251
_exptl_crystal_size_mid 0.101
_exptl_crystal_size_min 0.084
_refine_diff_density_max 0.421
_refine_diff_density_min -0.312
_refine_ls_extinction_method none
_refine_ls_goodness_of_fit_ref 1.021
_refine_ls_hydrogen_treatment constr
_refine_ls_matrix_type full
_refine_ls_number_parameters 763
_refine_ls_number_reflns 13577
_refine_ls_number_restraints 0
_refine_ls_restrained_S_all 1.021
_refine_ls_R_factor_all 0.0704
_refine_ls_R_factor_gt 0.0437
_refine_ls_shift/su_max 0.001
_refine_ls_shift/su_mean 0.000
_refine_ls_structure_factor_coef Fsqd
_refine_ls_weighting_details 'w=1/[\s^2^(Fo^2^)+(0.0410P)^2^+1.2474P] where P=(Fo^2^+2Fc^2^)/3'
_refine_ls_weighting_scheme calc
_refine_ls_wR_factor_gt 0.0900
_refine_ls_wR_factor_ref 0.0983
_reflns_number_gt 9853
_reflns_number_total 13577
_reflns_threshold_expression 'I > 2\s(I)'
_cod_data_source_file c9dt00413k2.cif
_cod_data_source_block erk9208
_cod_depositor_comments 'Adding full bibliography for 7049191--7049204.cif.'
_cod_database_code 7049199

loop_
_space_group_symop_operation_xyz
'x, y, z'
'-x, -y, -z'

loop_
_atom_site_type_symbol
_atom_site_label
_atom_site_fract_x
_atom_site_fract_y
_atom_site_fract_z
_atom_site_U_iso_or_equiv
_atom_site_adp_type
_atom_site_calc_flag
_atom_site_refinement_flags_adp
_atom_site_refinement_flags_posn
_atom_site_occupancy
Cl Cl1A 0.26664(4) 0.50337(3) 0.74221(3) 0.01703(12) Uani d . . 1
Si Si1A 0.23789(5) 0.72388(4) 0.77345(3) 0.01599(13) Uani d . . 1
B B1A 0.3662(2) 0.54092(16) 0.68717(13) 0.0119(5) Uani d . . 1
C C1A 0.43693(17) 0.64944(13) 0.73765(11) 0.0106(4) Uani d . . 1
C C2A 0.39535(17) 0.72510(13) 0.76550(11) 0.0116(4) Uani d . . 1
C C11A 0.48137(17) 0.82138(13) 0.80174(12) 0.0144(4) Uani d . . 1
H H11A 0.5601 0.8106 0.8049 0.017 Uiso calc U R 1
C C12A 0.47071(19) 0.86857(14) 0.74701(13) 0.0214(5) Uani d . . 1
H H12A 0.4763 0.8264 0.6944 0.026 Uiso calc U R 1
H H12B 0.3938 0.8811 0.7416 0.026 Uiso calc U R 1
C C13A 0.5656(2) 0.95930(15) 0.77859(13) 0.0248(5) Uani d . . 1
H H13A 0.6418 0.9459 0.7769 0.03 Uiso calc U R 1
H H13B 0.5522 0.9905 0.7447 0.03 Uiso calc U R 1
C C14A 0.5674(2) 1.02353(15) 0.86264(14) 0.0259(5) Uani d . . 1
H H14A 0.6336 1.0792 0.8827 0.031 Uiso calc U R 1
H H14B 0.4953 1.0437 0.8631 0.031 Uiso calc U R 1
C C15A 0.57771(19) 0.97632(14) 0.91611(13) 0.0221(5) Uani d . . 1
H H15A 0.574 1.0188 0.9692 0.027 Uiso calc U R 1
H H15B 0.6539 0.9626 0.9204 0.027 Uiso calc U R 1
C C16A 0.48124(19) 0.88633(14) 0.88539(12) 0.0188(5) Uani d . . 1
H H16A 0.4931 0.8557 0.9199 0.023 Uiso calc U R 1
H H16B 0.4053 0.9004 0.8861 0.023 Uiso calc U R 1
C C21A 0.2280(2) 0.72099(17) 0.86893(13) 0.0279(6) Uani d . . 1
H H21A 0.2785 0.7783 0.9123 0.042 Uiso calc U R 1
H H21B 0.2524 0.668 0.8706 0.042 Uiso calc U R 1
H H21C 0.1477 0.7152 0.8739 0.042 Uiso calc U R 1
C C22A 0.1967(2) 0.82920(16) 0.77444(16) 0.0333(6) Uani d . . 1
H H22A 0.1197 0.828 0.785 0.05 Uiso calc U R 1
H H22B 0.1954 0.8295 0.7234 0.05 Uiso calc U R 1
H H22C 0.2535 0.885 0.8155 0.05 Uiso calc U R 1
C C23A 0.11508(17) 0.63198(14) 0.69261(12) 0.0185(5) Uani d . . 1
H H23A 0.1176 0.5713 0.6897 0.028 Uiso calc U R 1
H H23B 0.1221 0.6328 0.6427 0.028 Uiso calc U R 1
H H23C 0.0413 0.6437 0.7032 0.028 Uiso calc U R 1
C C31A 0.56643(17) 0.66410(12) 0.75648(11) 0.0101(4) Uani d . . 1
C C32A 0.62734(17) 0.68213(13) 0.83035(11) 0.0122(4) Uani d . . 1
C C33A 0.74517(17) 0.69273(13) 0.84894(11) 0.0132(4) Uani d . . 1
C C34A 0.80694(17) 0.68631(13) 0.79266(12) 0.0144(4) Uani d . . 1
C C35A 0.75004(18) 0.66849(13) 0.71879(12) 0.0144(4) Uani d . . 1
C C36A 0.63191(17) 0.65715(13) 0.70184(11) 0.0128(4) Uani d . . 1
C C41A 0.44819(17) 0.46973(13) 0.66437(11) 0.0127(4) Uani d . . 1
C C42A 0.50983(18) 0.45147(13) 0.72126(11) 0.0144(4) Uani d . . 1
C C43A 0.58039(19) 0.39288(14) 0.70687(12) 0.0192(5) Uani d . . 1
C C44A 0.59330(19) 0.34786(14) 0.63226(13) 0.0202(5) Uani d . . 1
C C45A 0.53439(18) 0.36217(14) 0.57319(12) 0.0179(5) Uani d . . 1
C C46A 0.46586(18) 0.42267(14) 0.59031(12) 0.0149(4) Uani d . . 1
N N51A 0.28082(14) 0.52390(11) 0.60673(9) 0.0112(4) Uani d . . 1
C C52A 0.29653(18) 0.58413(14) 0.57566(12) 0.0142(4) Uani d . . 1
H H52A 0.3592 0.6386 0.6019 0.017 Uiso calc U R 1
C C53A 0.22450(18) 0.56934(15) 0.50676(12) 0.0175(5) Uani d . . 1
H H53A 0.2367 0.6136 0.4865 0.021 Uiso calc U R 1
C C54A 0.13468(19) 0.48962(15) 0.46759(12) 0.0209(5) Uani d . . 1
H H54A 0.0837 0.4784 0.4203 0.025 Uiso calc U R 1
C C55A 0.11994(19) 0.42640(15) 0.49817(12) 0.0212(5) Uani d . . 1
H H55A 0.0593 0.3706 0.4717 0.025 Uiso calc U R 1
C C56A 0.19387(18) 0.44491(14) 0.56739(12) 0.0170(5) Uani d . . 1
H H56A 0.1836 0.401 0.5881 0.02 Uiso calc U R 1
F F32A 0.57138(10) 0.69147(8) 0.88780(6) 0.0173(3) Uani d . . 1
F F33A 0.80082(10) 0.71177(8) 0.92173(7) 0.0204(3) Uani d . . 1
F F34A 0.92217(10) 0.69954(8) 0.81077(7) 0.0229(3) Uani d . . 1
F F35A 0.80991(10) 0.66282(8) 0.66388(7) 0.0232(3) Uani d . . 1
F F36A 0.57873(10) 0.63978(8) 0.62863(6) 0.0200(3) Uani d . . 1
F F42A 0.50405(10) 0.49455(8) 0.79708(6) 0.0183(3) Uani d . . 1
F F43A 0.63967(12) 0.38151(9) 0.76575(7) 0.0279(3) Uani d . . 1
F F44A 0.66337(12) 0.29152(9) 0.61722(8) 0.0324(3) Uani d . . 1
F F45A 0.54395(11) 0.31689(8) 0.49901(7) 0.0253(3) Uani d . . 1
F F46A 0.41592(11) 0.43438(8) 0.52846(6) 0.0210(3) Uani d . . 1
Cl Cl1B 1.24438(5) 0.27463(3) 0.76189(3) 0.01780(12) Uani d . . 1
Si Si1B 1.25466(5) 0.14904(4) 0.86667(3) 0.01336(13) Uani d . . 1
B B1B 1.1433(2) 0.31530(16) 0.82575(13) 0.0136(5) Uani d . . 1
C C1B 1.06717(17) 0.23198(13) 0.83887(11) 0.0123(4) Uani d . . 1
C C2B 1.10028(17) 0.16374(13) 0.85230(11) 0.0131(4) Uani d . . 1
C C11B 1.00549(18) 0.08637(13) 0.85191(12) 0.0156(4) Uani d . . 1
H H11B 0.9303 0.0942 0.83 0.019 Uiso calc U R 1
C C12B 1.00743(19) -0.01168(14) 0.79660(13) 0.0204(5) Uani d . . 1
H H12C 1.0076 -0.016 0.7437 0.024 Uiso calc U R 1
H H12D 1.079 -0.0248 0.8162 0.024 Uiso calc U R 1
C C13B 0.9013(2) -0.08321(15) 0.79173(15) 0.0284(6) Uani d . . 1
H H13C 0.8304 -0.0749 0.7657 0.034 Uiso calc U R 1
H H13D 0.907 -0.1461 0.7593 0.034 Uiso calc U R 1
C C14B 0.8909(2) -0.07447(15) 0.87221(16) 0.0321(6) Uani d . . 1
H H14C 0.956 -0.0918 0.8951 0.038 Uiso calc U R 1
H H14D 0.8178 -0.1179 0.8668 0.038 Uiso calc U R 1
C C15B 0.8925(2) 0.02383(15) 0.92743(14) 0.0250(5) Uani d . . 1
H H15C 0.822 0.0383 0.908 0.03 Uiso calc U R 1
H H15D 0.8911 0.0278 0.9801 0.03 Uiso calc U R 1
C C16B 0.99962(18) 0.09474(14) 0.93362(13) 0.0184(5) Uani d . . 1
H H16C 1.0702 0.0841 0.9576 0.022 Uiso calc U R 1
H H16D 0.9962 0.1578 0.9676 0.022 Uiso calc U R 1
C C21B 1.27823(18) 0.09441(14) 0.93533(13) 0.0182(5) Uani d . . 1
H H21D 1.3566 0.0863 0.9406 0.027 Uiso calc U R 1
H H21E 1.2213 0.034 0.9142 0.027 Uiso calc U R 1
H H21F 1.2689 0.1345 0.9868 0.027 Uiso calc U R 1
C C22B 1.27647(19) 0.07258(14) 0.76929(12) 0.0211(5) Uani d . . 1
H H22D 1.2404 0.0881 0.7289 0.032 Uiso calc U R 1
H H22E 1.2407 0.0078 0.756 0.032 Uiso calc U R 1
H H22F 1.3596 0.0819 0.772 0.032 Uiso calc U R 1
C C23B 1.37871(17) 0.25652(14) 0.91793(12) 0.0165(5) Uani d . . 1
H H23D 1.4517 0.2394 0.9231 0.025 Uiso calc U R 1
H H23E 1.3692 0.2942 0.9701 0.025 Uiso calc U R 1
H H23F 1.38 0.2921 0.8873 0.025 Uiso calc U R 1
C C31B 0.93971(18) 0.22898(14) 0.82852(13) 0.0171(5) Uani d . . 1
C C32B 0.8901(2) 0.26578(15) 0.89138(15) 0.0243(5) Uani d . . 1
C C33B 0.7736(2) 0.26015(17) 0.88233(17) 0.0329(6) Uani d . . 1
C C34B 0.7020(2) 0.21840(19) 0.8087(2) 0.0395(7) Uani d . . 1
C C35B 0.7466(2) 0.18160(18) 0.74408(17) 0.0348(7) Uani d . . 1
C C36B 0.8638(2) 0.18762(16) 0.75525(14) 0.0244(5) Uani d . . 1
C C41B 1.06151(17) 0.36522(13) 0.78885(12) 0.0131(4) Uani d . . 1
C C42B 1.01558(18) 0.43320(14) 0.83602(12) 0.0150(4) Uani d . . 1
C C43B 0.94543(19) 0.47724(14) 0.80933(13) 0.0180(5) Uani d . . 1
C C44B 0.91567(18) 0.45245(14) 0.73034(13) 0.0178(5) Uani d . . 1
C C45B 0.95653(18) 0.38491(14) 0.68032(12) 0.0178(5) Uani d . . 1
C C46B 1.02705(17) 0.34267(13) 0.70931(12) 0.0147(4) Uani d . . 1
N N51B 1.22801(14) 0.39690(11) 0.90770(9) 0.0118(4) Uani d . . 1
C C52B 1.21980(18) 0.40096(14) 0.97786(12) 0.0159(4) Uani d . . 1
H H52B 1.1638 0.3536 0.9802 0.019 Uiso calc U R 1
C C53B 1.29051(19) 0.47204(14) 1.04690(12) 0.0191(5) Uani d . . 1
H H53B 1.2839 0.4729 1.0959 0.023 Uiso calc U R 1
C C54B 1.37086(19) 0.54176(14) 1.04396(13) 0.0190(5) Uani d . . 1
H H54B 1.4197 0.5916 1.0908 0.023 Uiso calc U R 1
C C55B 1.37896(19) 0.53780(14) 0.97181(13) 0.0197(5) Uani d . . 1
H H55B 1.4336 0.5851 0.9684 0.024 Uiso calc U R 1
C C56B 1.30747(18) 0.46493(14) 0.90478(12) 0.0164(5) Uani d . . 1
H H56B 1.314 0.4622 0.8552 0.02 Uiso calc U R 1
F F32B 0.95632(12) 0.30668(9) 0.96549(8) 0.0303(3) Uani d . . 1
F F33B 0.72928(14) 0.29387(11) 0.94493(11) 0.0520(5) Uani d . . 1
F F34B 0.58728(13) 0.21145(12) 0.79822(12) 0.0624(6) Uani d . . 1
F F35B 0.67689(13) 0.13935(12) 0.67154(10) 0.0565(5) Uani d . . 1
F F36B 0.90446(12) 0.14895(9) 0.69125(8) 0.0329(3) Uani d . . 1
F F42B 1.03640(11) 0.45889(8) 0.91408(7) 0.0227(3) Uani d . . 1
F F43B 0.90501(11) 0.54269(9) 0.85900(7) 0.0274(3) Uani d . . 1
F F44B 0.84596(11) 0.49318(9) 0.70202(8) 0.0263(3) Uani d . . 1
F F45B 0.92893(11) 0.36108(9) 0.60288(7) 0.0275(3) Uani d . . 1
F F46B 1.06067(11) 0.27726(8) 0.65428(7) 0.0234(3) Uani d . . 1

loop_
_atom_site_aniso_label
_atom_site_aniso_U_11
_atom_site_aniso_U_22
_atom_site_aniso_U_33
_atom_site_aniso_U_12
_atom_site_aniso_U_13
_atom_site_aniso_U_23
Cl1A 0.0154(3) 0.0225(3) 0.0184(3) 0.0035(2) 0.0055(2) 0.0143(2)
Si1A 0.0098(3) 0.0161(3) 0.0183(3) 0.0042(2) 0.0021(2) 0.0040(2)
B1A 0.0103(12) 0.0174(12) 0.0105(11) 0.0025(9) 0.0013(9) 0.0095(10)
C1A 0.0082(10) 0.0187(10) 0.0065(9) 0.0023(8) 0.0009(8) 0.0078(8)
C2A 0.0102(10) 0.0160(10) 0.0078(10) 0.0030(8) 0.0007(8) 0.0051(8)
C11A 0.0083(10) 0.0141(10) 0.0196(11) 0.0029(8) 0.0030(8) 0.0064(9)
C12A 0.0212(12) 0.0200(11) 0.0229(12) 0.0058(9) 0.0009(10) 0.0108(10)
C13A 0.0240(13) 0.0237(12) 0.0318(13) 0.0040(10) 0.0048(10) 0.0190(11)
C14A 0.0195(13) 0.0154(11) 0.0392(14) 0.0040(9) 0.0052(11) 0.0094(10)
C15A 0.0168(12) 0.0169(11) 0.0221(12) -0.0002(9) 0.0041(9) 0.0007(9)
C16A 0.0160(12) 0.0160(11) 0.0179(11) 0.0010(9) 0.0024(9) 0.0031(9)
C21A 0.0151(12) 0.0389(14) 0.0204(12) 0.0039(10) 0.0055(10) 0.0052(11)
C22A 0.0137(12) 0.0237(13) 0.0530(17) 0.0084(10) 0.0009(11) 0.0085(12)
C23A 0.0096(11) 0.0225(11) 0.0222(12) 0.0064(9) 0.0040(9) 0.0078(9)
C31A 0.0100(10) 0.0071(9) 0.0119(10) 0.0010(8) 0.0013(8) 0.0040(8)
C32A 0.0141(11) 0.0115(10) 0.0123(10) 0.0040(8) 0.0049(8) 0.0057(8)
C33A 0.0134(11) 0.0110(10) 0.0112(10) 0.0022(8) -0.0036(8) 0.0038(8)
C34A 0.0062(10) 0.0116(10) 0.0231(12) 0.0029(8) 0.0015(9) 0.0057(9)
C35A 0.0138(11) 0.0144(10) 0.0168(11) 0.0052(8) 0.0090(9) 0.0064(9)
C36A 0.0132(11) 0.0131(10) 0.0097(10) 0.0025(8) -0.0001(8) 0.0043(8)
C41A 0.0113(10) 0.0114(10) 0.0141(10) 0.0007(8) 0.0016(8) 0.0060(8)
C42A 0.0166(11) 0.0132(10) 0.0101(10) 0.0025(8) 0.0014(8) 0.0033(8)
C43A 0.0174(12) 0.0200(11) 0.0195(11) 0.0062(9) -0.0027(9) 0.0100(9)
C44A 0.0178(12) 0.0169(11) 0.0257(12) 0.0090(9) 0.0049(10) 0.0073(10)
C45A 0.0167(12) 0.0177(11) 0.0161(11) 0.0033(9) 0.0060(9) 0.0042(9)
C46A 0.0149(11) 0.0150(10) 0.0138(10) 0.0018(8) -0.0003(9) 0.0076(9)
N51A 0.0081(9) 0.0140(8) 0.0109(8) 0.0036(7) 0.0009(7) 0.0051(7)
C52A 0.0127(11) 0.0167(10) 0.0141(10) 0.0057(8) 0.0036(8) 0.0069(9)
C53A 0.0168(11) 0.0252(12) 0.0143(11) 0.0076(9) 0.0037(9) 0.0116(9)
C54A 0.0149(12) 0.0317(13) 0.0117(11) 0.0072(10) -0.0020(9) 0.0066(10)
C55A 0.0159(12) 0.0203(11) 0.0178(11) -0.0002(9) -0.0016(9) 0.0031(9)
C56A 0.0153(11) 0.0157(11) 0.0166(11) 0.0017(9) 0.0027(9) 0.0052(9)
F32A 0.0159(6) 0.0253(7) 0.0110(6) 0.0049(5) 0.0042(5) 0.0084(5)
F33A 0.0176(7) 0.0248(7) 0.0154(6) 0.0047(5) -0.0048(5) 0.0090(5)
F34A 0.0064(6) 0.0274(7) 0.0326(7) 0.0048(5) 0.0014(5) 0.0121(6)
F35A 0.0176(7) 0.0321(7) 0.0233(7) 0.0090(6) 0.0137(5) 0.0117(6)
F36A 0.0189(7) 0.0311(7) 0.0103(6) 0.0061(5) 0.0030(5) 0.0097(5)
F42A 0.0235(7) 0.0207(6) 0.0106(6) 0.0087(5) 0.0007(5) 0.0068(5)
F43A 0.0341(8) 0.0309(7) 0.0220(7) 0.0201(6) -0.0020(6) 0.0128(6)
F44A 0.0323(8) 0.0321(8) 0.0344(8) 0.0235(7) 0.0076(6) 0.0101(6)
F45A 0.0299(8) 0.0278(7) 0.0177(7) 0.0135(6) 0.0111(6) 0.0055(6)
F46A 0.0275(7) 0.0285(7) 0.0123(6) 0.0139(6) 0.0066(5) 0.0108(5)
Cl1B 0.0181(3) 0.0220(3) 0.0184(3) 0.0100(2) 0.0068(2) 0.0111(2)
Si1B 0.0101(3) 0.0129(3) 0.0180(3) 0.0034(2) 0.0017(2) 0.0081(2)
B1B 0.0133(12) 0.0171(12) 0.0143(12) 0.0069(10) 0.0040(10) 0.0092(10)
C1B 0.0106(10) 0.0152(10) 0.0108(10) 0.0040(8) 0.0008(8) 0.0059(8)
C2B 0.0134(11) 0.0114(10) 0.0113(10) 0.0013(8) 0.0000(8) 0.0037(8)
C11B 0.0102(11) 0.0150(10) 0.0247(12) 0.0046(8) 0.0027(9) 0.0117(9)
C12B 0.0160(12) 0.0151(11) 0.0290(13) 0.0043(9) 0.0042(10) 0.0091(10)
C13B 0.0203(13) 0.0113(11) 0.0427(15) -0.0004(9) 0.0028(11) 0.0049(10)
C14B 0.0255(14) 0.0180(12) 0.0553(17) 0.0002(10) 0.0132(12) 0.0200(12)
C15B 0.0199(13) 0.0234(12) 0.0371(14) 0.0027(10) 0.0098(11) 0.0191(11)
C16B 0.0149(11) 0.0157(11) 0.0271(12) 0.0030(9) 0.0047(9) 0.0124(9)
C21B 0.0133(11) 0.0204(11) 0.0251(12) 0.0071(9) 0.0033(9) 0.0135(10)
C22B 0.0197(12) 0.0191(11) 0.0238(12) 0.0074(9) 0.0049(10) 0.0080(10)
C23B 0.0114(11) 0.0178(11) 0.0216(11) 0.0037(9) 0.0015(9) 0.0110(9)
C31B 0.0121(11) 0.0145(10) 0.0307(13) 0.0032(9) 0.0039(9) 0.0164(9)
C32B 0.0222(13) 0.0206(12) 0.0433(15) 0.0115(10) 0.0153(11) 0.0221(11)
C33B 0.0261(14) 0.0326(14) 0.0629(19) 0.0173(12) 0.0255(14) 0.0342(14)
C34B 0.0130(13) 0.0458(16) 0.088(2) 0.0150(12) 0.0197(14) 0.0510(17)
C35B 0.0139(13) 0.0381(15) 0.0580(18) -0.0004(11) -0.0093(12) 0.0357(14)
C36B 0.0200(13) 0.0264(12) 0.0340(14) 0.0037(10) 0.0044(11) 0.0222(11)
C41B 0.0105(10) 0.0125(10) 0.0178(11) 0.0013(8) 0.0023(8) 0.0091(8)
C42B 0.0143(11) 0.0176(11) 0.0158(11) 0.0041(9) 0.0036(9) 0.0100(9)
C43B 0.0175(12) 0.0171(11) 0.0244(12) 0.0081(9) 0.0085(9) 0.0114(9)
C44B 0.0131(11) 0.0206(11) 0.0262(12) 0.0058(9) 0.0012(9) 0.0173(10)
C45B 0.0160(11) 0.0214(11) 0.0166(11) 0.0020(9) -0.0010(9) 0.0118(9)
C46B 0.0119(11) 0.0127(10) 0.0186(11) 0.0028(8) 0.0029(9) 0.0064(9)
N51B 0.0116(9) 0.0129(8) 0.0137(9) 0.0048(7) 0.0030(7) 0.0080(7)
C52B 0.0144(11) 0.0183(11) 0.0184(11) 0.0043(9) 0.0030(9) 0.0117(9)
C53B 0.0217(12) 0.0224(12) 0.0122(11) 0.0059(9) 0.0046(9) 0.0066(9)
C54B 0.0169(12) 0.0157(11) 0.0192(11) 0.0043(9) 0.0002(9) 0.0042(9)
C55B 0.0159(12) 0.0176(11) 0.0265(12) 0.0015(9) 0.0029(9) 0.0127(10)
C56B 0.0154(11) 0.0190(11) 0.0186(11) 0.0036(9) 0.0029(9) 0.0128(9)
F32B 0.0356(8) 0.0272(7) 0.0329(8) 0.0128(6) 0.0182(7) 0.0130(6)
F33B 0.0458(10) 0.0509(10) 0.0914(13) 0.0325(8) 0.0509(10) 0.0428(10)
F34B 0.0150(8) 0.0770(13) 0.1297(17) 0.0209(8) 0.0221(9) 0.0741(13)
F35B 0.0219(9) 0.0729(12) 0.0728(12) -0.0040(8) -0.0186(8) 0.0476(10)
F36B 0.0256(8) 0.0400(8) 0.0259(8) -0.0004(6) -0.0049(6) 0.0153(7)
F42B 0.0294(8) 0.0302(7) 0.0169(6) 0.0179(6) 0.0092(6) 0.0132(6)
F43B 0.0321(8) 0.0307(7) 0.0308(8) 0.0231(6) 0.0142(6) 0.0161(6)
F44B 0.0235(7) 0.0324(7) 0.0340(8) 0.0156(6) 0.0026(6) 0.0232(6)
F45B 0.0314(8) 0.0361(8) 0.0169(7) 0.0137(6) -0.0015(6) 0.0139(6)
F46B 0.0298(8) 0.0247(7) 0.0151(6) 0.0149(6) 0.0019(5) 0.0059(5)

loop_
_atom_type_symbol
_atom_type_description
_atom_type_scat_dispersion_real
_atom_type_scat_dispersion_imag
_atom_type_scat_source
C C 0.0033 0.0016 'International Tables Vol C Tables 4.2.6.8 and 6.1.1.4'
H H 0.0000 0.0000 'International Tables Vol C Tables 4.2.6.8 and 6.1.1.4'
B B 0.0013 0.0007 'International Tables Vol C Tables 4.2.6.8 and 6.1.1.4'
N N 0.0061 0.0033 'International Tables Vol C Tables 4.2.6.8 and 6.1.1.4'
F F 0.0171 0.0103 'International Tables Vol C Tables 4.2.6.8 and 6.1.1.4'
Si Si 0.0817 0.0704 'International Tables Vol C Tables 4.2.6.8 and 6.1.1.4'
Cl Cl 0.1484 0.1585 'International Tables Vol C Tables 4.2.6.8 and 6.1.1.4'

loop_
_geom_angle_atom_site_label_1
_geom_angle_atom_site_label_2
_geom_angle_atom_site_label_3
_geom_angle
C21A Si1A C23A 109.99(10)
C21A Si1A C22A 108.09(12)
C23A Si1A C22A 99.27(10)
C21A Si1A C2A 106.24(10)
C23A Si1A C2A 119.34(9)
C22A Si1A C2A 113.49(10)
N51A B1A C1A 111.01(16)
N51A B1A C41A 107.94(16)
C1A B1A C41A 114.61(16)
N51A B1A Cl1A 104.64(13)
C1A B1A Cl1A 110.64(14)
C41A B1A Cl1A 107.45(14)
C2A C1A C31A 118.03(17)
C2A C1A B1A 129.25(18)
C31A C1A B1A 112.69(16)
C1A C2A C11A 118.50(18)
C1A C2A Si1A 125.91(15)
C11A C2A Si1A 115.30(14)
C16A C11A C2A 116.16(17)
C16A C11A C12A 111.34(17)
C2A C11A C12A 111.39(16)
C16A C11A H11A 105.7
C2A C11A H11A 105.7
C12A C11A H11A 105.7
C13A C12A C11A 111.39(17)
C13A C12A H12A 109.4
C11A C12A H12A 109.4
C13A C12A H12B 109.4
C11A C12A H12B 109.4
H12A C12A H12B 108.0
C14A C13A C12A 111.37(19)
C14A C13A H13A 109.4
C12A C13A H13A 109.4
C14A C13A H13B 109.4
C12A C13A H13B 109.4
H13A C13A H13B 108.0
C15A C14A C13A 111.72(18)
C15A C14A H14A 109.3
C13A C14A H14A 109.3
C15A C14A H14B 109.3
C13A C14A H14B 109.3
H14A C14A H14B 107.9
C14A C15A C16A 111.75(18)
C14A C15A H15A 109.3
C16A C15A H15A 109.3
C14A C15A H15B 109.3
C16A C15A H15B 109.3
H15A C15A H15B 107.9
C11A C16A C15A 110.27(18)
C11A C16A H16A 109.6
C15A C16A H16A 109.6
C11A C16A H16B 109.6
C15A C16A H16B 109.6
H16A C16A H16B 108.1
Si1A C21A H21A 109.5
Si1A C21A H21B 109.5
H21A C21A H21B 109.5
Si1A C21A H21C 109.5
H21A C21A H21C 109.5
H21B C21A H21C 109.5
Si1A C22A H22A 109.5
Si1A C22A H22B 109.5
H22A C22A H22B 109.5
Si1A C22A H22C 109.5
H22A C22A H22C 109.5
H22B C22A H22C 109.5
Si1A C23A H23A 109.5
Si1A C23A H23B 109.5
H23A C23A H23B 109.5
Si1A C23A H23C 109.5
H23A C23A H23C 109.5
H23B C23A H23C 109.5
C36A C31A C32A 115.45(18)
C36A C31A C1A 123.28(17)
C32A C31A C1A 121.22(17)
F32A C32A C33A 117.34(17)
F32A C32A C31A 119.80(18)
C33A C32A C31A 122.85(18)
F33A C33A C32A 120.72(18)
F33A C33A C34A 119.73(18)
C32A C33A C34A 119.52(18)
F34A C34A C35A 120.39(18)
F34A C34A C33A 120.07(18)
C35A C34A C33A 119.52(18)
F35A C35A C34A 119.78(18)
F35A C35A C36A 120.71(18)
C34A C35A C36A 119.51(18)
F36A C36A C35A 117.95(17)
F36A C36A C31A 118.90(17)
C35A C36A C31A 123.14(18)
C46A C41A C42A 112.94(18)
C46A C41A B1A 125.98(18)
C42A C41A B1A 121.08(17)
F42A C42A C43A 115.58(18)
F42A C42A C41A 119.84(18)
C43A C42A C41A 124.57(19)
F43A C43A C44A 119.71(19)
F43A C43A C42A 120.67(19)
C44A C43A C42A 119.6(2)
F44A C44A C43A 120.5(2)
F44A C44A C45A 120.58(19)
C43A C44A C45A 118.91(19)
F45A C45A C44A 119.79(19)
F45A C45A C46A 120.52(19)
C44A C45A C46A 119.69(19)
F46A C46A C45A 114.66(18)
F46A C46A C41A 121.06(18)
C45A C46A C41A 124.27(19)
C52A N51A C56A 118.52(17)
C52A N51A B1A 121.97(16)
C56A N51A B1A 119.45(16)
N51A C52A C53A 122.04(19)
N51A C52A H52A 119.0
C53A C52A H52A 119.0
C54A C53A C52A 119.3(2)
C54A C53A H53A 120.4
C52A C53A H53A 120.4
C53A C54A C55A 118.9(2)
C53A C54A H54A 120.5
C55A C54A H54A 120.5
C56A C55A C54A 119.4(2)
C56A C55A H55A 120.3
C54A C55A H55A 120.3
N51A C56A C55A 121.8(2)
N51A C56A H56A 119.1
C55A C56A H56A 119.1
C22B Si1B C23B 110.01(10)
C22B Si1B C21B 108.73(10)
C23B Si1B C21B 99.70(9)
C22B Si1B C2B 109.04(9)
C23B Si1B C2B 117.76(9)
C21B Si1B C2B 111.06(9)
C1B B1B N51B 111.80(16)
C1B B1B C41B 112.48(17)
N51B B1B C41B 106.32(16)
C1B B1B Cl1B 111.85(14)
N51B B1B Cl1B 104.38(14)
C41B B1B Cl1B 109.56(14)
C2B C1B C31B 117.47(18)
C2B C1B B1B 129.50(18)
C31B C1B B1B 112.87(16)
C1B C2B C11B 118.00(18)
C1B C2B Si1B 126.72(16)
C11B C2B Si1B 115.19(14)
C16B C11B C12B 111.27(17)
C16B C11B C2B 114.15(16)
C12B C11B C2B 113.94(17)
C16B C11B H11B 105.5
C12B C11B H11B 105.5
C2B C11B H11B 105.5
C13B C12B C11B 110.29(18)
C13B C12B H12C 109.6
C11B C12B H12C 109.6
C13B C12B H12D 109.6
C11B C12B H12D 109.6
H12C C12B H12D 108.1
C14B C13B C12B 111.96(19)
C14B C13B H13C 109.2
C12B C13B H13C 109.2
C14B C13B H13D 109.2
C12B C13B H13D 109.2
H13C C13B H13D 107.9
C13B C14B C15B 111.68(19)
C13B C14B H14C 109.3
C15B C14B H14C 109.3
C13B C14B H14D 109.3
C15B C14B H14D 109.3
H14C C14B H14D 107.9
C16B C15B C14B 111.62(19)
C16B C15B H15C 109.3
C14B C15B H15C 109.3
C16B C15B H15D 109.3
C14B C15B H15D 109.3
H15C C15B H15D 108.0
C15B C16B C11B 109.82(18)
C15B C16B H16C 109.7
C11B C16B H16C 109.7
C15B C16B H16D 109.7
C11B C16B H16D 109.7
H16C C16B H16D 108.2
Si1B C21B H21D 109.5
Si1B C21B H21E 109.5
H21D C21B H21E 109.5
Si1B C21B H21F 109.5
H21D C21B H21F 109.5
H21E C21B H21F 109.5
Si1B C22B H22D 109.5
Si1B C22B H22E 109.5
H22D C22B H22E 109.5
Si1B C22B H22F 109.5
H22D C22B H22F 109.5
H22E C22B H22F 109.5
Si1B C23B H23D 109.5
Si1B C23B H23E 109.5
H23D C23B H23E 109.5
Si1B C23B H23F 109.5
H23D C23B H23F 109.5
H23E C23B H23F 109.5
C36B C31B C32B 115.2(2)
C36B C31B C1B 121.9(2)
C32B C31B C1B 122.9(2)
F32B C32B C33B 117.0(2)
F32B C32B C31B 119.9(2)
C33B C32B C31B 123.1(2)
F33B C33B C34B 119.6(2)
F33B C33B C32B 120.8(3)
C34B C33B C32B 119.6(2)
F34B C34B C33B 120.7(3)
F34B C34B C35B 119.3(3)
C33B C34B C35B 120.0(2)
F35B C35B C34B 120.5(2)
F35B C35B C36B 120.5(3)
C34B C35B C36B 119.0(2)
F36B C36B C35B 117.8(2)
F36B C36B C31B 119.0(2)
C35B C36B C31B 123.2(2)
C42B C41B C46B 113.13(18)
C42B C41B B1B 121.65(18)
C46B C41B B1B 125.16(18)
F42B C42B C43B 115.09(18)
F42B C42B C41B 119.93(18)
C43B C42B C41B 124.96(19)
F43B C43B C44B 119.79(19)
F43B C43B C42B 121.22(19)
C44B C43B C42B 118.98(19)
F44B C44B C45B 120.26(19)
F44B C44B C43B 120.61(19)
C45B C44B C43B 119.12(19)
F45B C45B C44B 119.45(18)
F45B C45B C46B 120.32(19)
C44B C45B C46B 120.22(19)
F46B C46B C45B 114.43(18)
F46B C46B C41B 122.01(18)
C45B C46B C41B 123.56(19)
C52B N51B C56B 118.83(17)
C52B N51B B1B 122.65(17)
C56B N51B B1B 118.49(16)
N51B C52B C53B 121.84(19)
N51B C52B H52B 119.1
C53B C52B H52B 119.1
C54B C53B C52B 119.3(2)
C54B C53B H53B 120.3
C52B C53B H53B 120.3
C55B C54B C53B 118.8(2)
C55B C54B H54B 120.6
C53B C54B H54B 120.6
C56B C55B C54B 119.5(2)
C56B C55B H55B 120.2
C54B C55B H55B 120.2
N51B C56B C55B 121.62(19)
N51B C56B H56B 119.2
C55B C56B H56B 119.2

loop_
_geom_bond_atom_site_label_1
_geom_bond_atom_site_label_2
_geom_bond_distance
Cl1A B1A 1.885(2)
Si1A C21A 1.873(2)
Si1A C23A 1.874(2)
Si1A C22A 1.879(2)
Si1A C2A 1.931(2)
B1A N51A 1.619(3)
B1A C1A 1.626(3)
B1A C41A 1.640(3)
C1A C2A 1.363(3)
C1A C31A 1.508(3)
C2A C11A 1.535(3)
C11A C16A 1.530(3)
C11A C12A 1.540(3)
C11A H11A 1.0
C12A C13A 1.528(3)
C12A H12A 0.99
C12A H12B 0.99
C13A C14A 1.526(3)
C13A H13A 0.99
C13A H13B 0.99
C14A C15A 1.519(3)
C14A H14A 0.99
C14A H14B 0.99
C15A C16A 1.532(3)
C15A H15A 0.99
C15A H15B 0.99
C16A H16A 0.99
C16A H16B 0.99
C21A H21A 0.98
C21A H21B 0.98
C21A H21C 0.98
C22A H22A 0.98
C22A H22B 0.98
C22A H22C 0.98
C23A H23A 0.98
C23A H23B 0.98
C23A H23C 0.98
C31A C36A 1.385(3)
C31A C32A 1.388(3)
C32A F32A 1.347(2)
C32A C33A 1.380(3)
C33A F33A 1.344(2)
C33A C34A 1.381(3)
C34A F34A 1.342(2)
C34A C35A 1.373(3)
C35A F35A 1.345(2)
C35A C36A 1.380(3)
C36A F36A 1.350(2)
C41A C46A 1.389(3)
C41A C42A 1.398(3)
C42A F42A 1.358(2)
C42A C43A 1.375(3)
C43A F43A 1.348(2)
C43A C44A 1.371(3)
C44A F44A 1.344(2)
C44A C45A 1.377(3)
C45A F45A 1.350(2)
C45A C46A 1.380(3)
C46A F46A 1.355(2)
N51A C52A 1.343(3)
N51A C56A 1.353(2)
C52A C53A 1.380(3)
C52A H52A 0.95
C53A C54A 1.378(3)
C53A H53A 0.95
C54A C55A 1.379(3)
C54A H54A 0.95
C55A C56A 1.376(3)
C55A H55A 0.95
C56A H56A 0.95
Cl1B B1B 1.877(2)
Si1B C22B 1.876(2)
Si1B C23B 1.876(2)
Si1B C21B 1.887(2)
Si1B C2B 1.924(2)
B1B C1B 1.628(3)
B1B N51B 1.628(3)
B1B C41B 1.650(3)
C1B C2B 1.360(3)
C1B C31B 1.516(3)
C2B C11B 1.539(3)
C11B C16B 1.532(3)
C11B C12B 1.537(3)
C11B H11B 1.0
C12B C13B 1.532(3)
C12B H12C 0.99
C12B H12D 0.99
C13B C14B 1.519(3)
C13B H13C 0.99
C13B H13D 0.99
C14B C15B 1.527(3)
C14B H14C 0.99
C14B H14D 0.99
C15B C16B 1.526(3)
C15B H15C 0.99
C15B H15D 0.99
C16B H16C 0.99
C16B H16D 0.99
C21B H21D 0.98
C21B H21E 0.98
C21B H21F 0.98
C22B H22D 0.98
C22B H22E 0.98
C22B H22F 0.98
C23B H23D 0.98
C23B H23E 0.98
C23B H23F 0.98
C31B C36B 1.383(3)
C31B C32B 1.393(3)
C32B F32B 1.350(3)
C32B C33B 1.377(3)
C33B F33B 1.341(3)
C33B C34B 1.367(4)
C34B F34B 1.352(3)
C34B C35B 1.381(4)
C35B F35B 1.342(3)
C35B C36B 1.383(3)
C36B F36B 1.348(3)
C41B C42B 1.392(3)
C41B C46B 1.396(3)
C42B F42B 1.354(2)
C42B C43B 1.382(3)
C43B F43B 1.345(2)
C43B C44B 1.374(3)
C44B F44B 1.352(2)
C44B C45B 1.371(3)
C45B F45B 1.348(2)
C45B C46B 1.384(3)
C46B F46B 1.345(2)
N51B C52B 1.341(3)
N51B C56B 1.355(3)
C52B C53B 1.381(3)
C52B H52B 0.95
C53B C54B 1.381(3)
C53B H53B 0.95
C54B C55B 1.379(3)
C54B H54B 0.95
C55B C56B 1.375(3)
C55B H55B 0.95
C56B H56B 0.95

loop_
_geom_torsion_atom_site_label_1
_geom_torsion_atom_site_label_2
_geom_torsion_atom_site_label_3
_geom_torsion_atom_site_label_4
_geom_torsion
N51A B1A C1A C2A 57.3(3)
C41A B1A C1A C2A 179.96(19)
Cl1A B1A C1A C2A -58.4(2)
N51A B1A C1A C31A -124.49(17)
C41A B1A C1A C31A -1.9(2)
Cl1A B1A C1A C31A 119.79(16)
C31A C1A C2A C11A 10.4(3)
B1A C1A C2A C11A -171.51(18)
C31A C1A C2A Si1A -163.08(14)
B1A C1A C2A Si1A 15.0(3)
C1A C2A C11A C16A -124.4(2)
Si1A C2A C11A C16A 49.7(2)
C1A C2A C11A C12A 106.7(2)
Si1A C2A C11A C12A -79.14(19)
C16A C11A C12A C13A 55.3(2)
C2A C11A C12A C13A -173.33(18)
C11A C12A C13A C14A -54.0(3)
C12A C13A C14A C15A 54.3(3)
C13A C14A C15A C16A -55.7(3)
C2A C11A C16A C15A 175.34(18)
C12A C11A C16A C15A -55.7(2)
C14A C15A C16A C11A 56.1(2)
C2A C1A C31A C36A -106.6(2)
B1A C1A C31A C36A 75.0(2)
C2A C1A C31A C32A 76.0(2)
B1A C1A C31A C32A -102.4(2)
C36A C31A C32A F32A 179.00(16)
C1A C31A C32A F32A -3.4(3)
C36A C31A C32A C33A 0.1(3)
C1A C31A C32A C33A 177.69(18)
F32A C32A C33A F33A -0.1(3)
C31A C32A C33A F33A 178.81(17)
F32A C32A C33A C34A -178.24(16)
C31A C32A C33A C34A 0.7(3)
F33A C33A C34A F34A -0.4(3)
C32A C33A C34A F34A 177.78(17)
F33A C33A C34A C35A -178.84(17)
C32A C33A C34A C35A -0.7(3)
F34A C34A C35A F35A 1.1(3)
C33A C34A C35A F35A 179.52(17)
F34A C34A C35A C36A -178.54(17)
C33A C34A C35A C36A -0.1(3)
F35A C35A C36A F36A 0.4(3)
C34A C35A C36A F36A 179.95(17)
F35A C35A C36A C31A -178.67(17)
C34A C35A C36A C31A 0.9(3)
C32A C31A C36A F36A -179.93(16)
C1A C31A C36A F36A 2.5(3)
C32A C31A C36A C35A -0.9(3)
C1A C31A C36A C35A -178.44(18)
N51A B1A C41A C46A 16.7(3)
C1A B1A C41A C46A -107.5(2)
Cl1A B1A C41A C46A 129.06(19)
N51A B1A C41A C42A -163.90(17)
C1A B1A C41A C42A 71.8(2)
Cl1A B1A C41A C42A -51.6(2)
C46A C41A C42A F42A 178.08(17)
B1A C41A C42A F42A -1.4(3)
C46A C41A C42A C43A -0.5(3)
B1A C41A C42A C43A -179.9(2)
F42A C42A C43A F43A -0.7(3)
C41A C42A C43A F43A 177.85(19)
F42A C42A C43A C44A -178.69(19)
C41A C42A C43A C44A -0.1(3)
F43A C43A C44A F44A 0.9(3)
C42A C43A C44A F44A 178.9(2)
F43A C43A C44A C45A -178.32(19)
C42A C43A C44A C45A -0.4(3)
F44A C44A C45A F45A 2.2(3)
C43A C44A C45A F45A -178.53(19)
F44A C44A C45A C46A -177.85(19)
C43A C44A C45A C46A 1.4(3)
F45A C45A C46A F46A -2.7(3)
C44A C45A C46A F46A 177.35(18)
F45A C45A C46A C41A 177.82(19)
C44A C45A C46A C41A -2.1(3)
C42A C41A C46A F46A -177.85(17)
B1A C41A C46A F46A 1.6(3)
C42A C41A C46A C45A 1.6(3)
B1A C41A C46A C45A -179.0(2)
C1A B1A N51A C52A 20.2(2)
C41A B1A N51A C52A -106.2(2)
Cl1A B1A N51A C52A 139.57(16)
C1A B1A N51A C56A -162.77(17)
C41A B1A N51A C56A 70.8(2)
Cl1A B1A N51A C56A -43.4(2)
C56A N51A C52A C53A 2.4(3)
B1A N51A C52A C53A 179.42(18)
N51A C52A C53A C54A -1.2(3)
C52A C53A C54A C55A -0.5(3)
C53A C54A C55A C56A 0.9(3)
C52A N51A C56A C55A -1.9(3)
B1A N51A C56A C55A -179.04(19)
C54A C55A C56A N51A 0.3(3)
N51B B1B C1B C2B -75.4(3)
C41B B1B C1B C2B 165.03(19)
Cl1B B1B C1B C2B 41.2(3)
N51B B1B C1B C31B 109.20(19)
C41B B1B C1B C31B -10.3(2)
Cl1B B1B C1B C31B -134.14(16)
C31B C1B C2B C11B 3.0(3)
B1B C1B C2B C11B -172.21(19)
C31B C1B C2B Si1B 179.40(14)
B1B C1B C2B Si1B 4.2(3)
C1B C2B C11B C16B -103.8(2)
Si1B C2B C11B C16B 79.34(19)
C1B C2B C11B C12B 126.8(2)
Si1B C2B C11B C12B -50.0(2)
C16B C11B C12B C13B 56.7(2)
C2B C11B C12B C13B -172.55(18)
C11B C12B C13B C14B -54.5(3)
C12B C13B C14B C15B 53.9(3)
C13B C14B C15B C16B -55.0(3)
C14B C15B C16B C11B 56.5(3)
C12B C11B C16B C15B -57.7(2)
C2B C11B C16B C15B 171.61(17)
C2B C1B C31B C36B -94.2(2)
B1B C1B C31B C36B 81.8(2)
C2B C1B C31B C32B 84.6(2)
B1B C1B C31B C32B -99.4(2)
C36B C31B C32B F32B 179.17(18)
C1B C31B C32B F32B 0.3(3)
C36B C31B C32B C33B 1.4(3)
C1B C31B C32B C33B -177.5(2)
F32B C32B C33B F33B -0.2(3)
C31B C32B C33B F33B 177.7(2)
F32B C32B C33B C34B -179.2(2)
C31B C32B C33B C34B -1.3(3)
F33B C33B C34B F34B 0.6(4)
C32B C33B C34B F34B 179.6(2)
F33B C33B C34B C35B -178.5(2)
C32B C33B C34B C35B 0.5(4)
F34B C34B C35B F35B 0.0(4)
C33B C34B C35B F35B 179.1(2)
F34B C34B C35B C36B -179.0(2)
C33B C34B C35B C36B 0.1(4)
F35B C35B C36B F36B -0.7(3)
C34B C35B C36B F36B 178.3(2)
F35B C35B C36B C31B -179.0(2)
C34B C35B C36B C31B 0.0(4)
C32B C31B C36B F36B -178.97(18)
C1B C31B C36B F36B -0.1(3)
C32B C31B C36B C35B -0.7(3)
C1B C31B C36B C35B 178.2(2)
C1B B1B C41B C42B 82.1(2)
N51B B1B C41B C42B -40.6(2)
Cl1B B1B C41B C42B -152.85(17)
C1B B1B C41B C46B -95.1(2)
N51B B1B C41B C46B 142.23(19)
Cl1B B1B C41B C46B 30.0(3)
C46B C41B C42B F42B 176.58(17)
B1B C41B C42B F42B -0.9(3)
C46B C41B C42B C43B -1.7(3)
B1B C41B C42B C43B -179.2(2)
F42B C42B C43B F43B 2.0(3)
C41B C42B C43B F43B -179.67(19)
F42B C42B C43B C44B -177.19(18)
C41B C42B C43B C44B 1.2(3)
F43B C43B C44B F44B -0.1(3)
C42B C43B C44B F44B 179.12(19)
F43B C43B C44B C45B -179.30(19)
C42B C43B C44B C45B -0.1(3)
F44B C44B C45B F45B 1.6(3)
C43B C44B C45B F45B -179.14(19)
F44B C44B C45B C46B -179.42(19)
C43B C44B C45B C46B -0.2(3)
F45B C45B C46B F46B -1.5(3)
C44B C45B C46B F46B 179.60(19)
F45B C45B C46B C41B 178.45(18)
C44B C45B C46B C41B -0.5(3)
C42B C41B C46B F46B -178.75(18)
B1B C41B C46B F46B -1.4(3)
C42B C41B C46B C45B 1.4(3)
B1B C41B C46B C45B 178.7(2)
C1B B1B N51B C52B -10.7(3)
C41B B1B N51B C52B 112.4(2)
Cl1B B1B N51B C52B -131.76(17)
C1B B1B N51B C56B 171.49(17)
C41B B1B N51B C56B -65.4(2)
Cl1B B1B N51B C56B 50.4(2)
C56B N51B C52B C53B -0.5(3)
B1B N51B C52B C53B -178.31(19)
N51B C52B C53B C54B 1.0(3)
C52B C53B C54B C55B -0.7(3)
C53B C54B C55B C56B -0.1(3)
C52B N51B C56B C55B -0.3(3)
B1B N51B C56B C55B 177.59(19)
C54B C55B C56B N51B 0.6(3)
